data_4087080
loop_
_publ_author_name
'Koch, Alexander'
'Krieck, Sven'
'G\"orls, Helmar'
'Westerhausen, Matthias'

_publ_section_title
;
 Alkaline Earth Metal--Carbene Complexes with the Versatile Tridentate
 2,6-Bis(3-mesitylimidazol-2-ylidene)pyridine Ligand
;
_journal_issue 5
_journal_name_full Organometallics
_journal_page_first 994
_journal_paper_doi 10.1021/acs.organomet.6b00914
_journal_volume 36
_journal_year 2017
_chemical_formula_moiety 'C37 H45 Ca I N5 O2, C24 H20 Al, 2(C4 H8 O)'
_chemical_formula_sum 'C69 H81 Al Ca I N5 O4'
_chemical_formula_weight 1238.35
_chemical_name_systematic
; 
 ? 
;
_space_group_IT_number 14
_symmetry_cell_setting monoclinic
_symmetry_space_group_name_Hall '-P 2yn'
_symmetry_space_group_name_H-M 'P 1 21/n 1'
_atom_sites_solution_hydrogens geom
_atom_sites_solution_primary direct
_atom_sites_solution_secondary difmap
_audit_creation_method SHELXL-97
_cell_angle_alpha 90
_cell_angle_beta 105.676(1)
_cell_angle_gamma 90
_cell_formula_units_Z 4
_cell_length_a 16.3156(2)
_cell_length_b 15.5855(2)
_cell_length_c 25.9692(4)
_cell_measurement_reflns_used 39000
_cell_measurement_temperature 133(2)
_cell_measurement_theta_max 27.10
_cell_measurement_theta_min 1.63
_cell_volume 6358.00(15)
_computing_cell_refinement DENZO
_computing_data_collection COLLECT
_computing_data_reduction DENZO
_computing_molecular_graphics SHELXTL/PC
_computing_publication_material SHELXL-97
_computing_structure_refinement 'SHELXL-97 (Sheldrick, 2008)'
_computing_structure_solution 'SHELXS-97 (Sheldrick, 2008)'
_diffrn_ambient_temperature 133(2)
_diffrn_measured_fraction_theta_full 0.991
_diffrn_measured_fraction_theta_max 0.991
_diffrn_measurement_device_type KappaCCD
_diffrn_measurement_method 'phi- + omega-scan'
_diffrn_radiation_monochromator graphite
_diffrn_radiation_source 'fine-focus sealed tube'
_diffrn_radiation_type MoK\a
_diffrn_radiation_wavelength 0.71073
_diffrn_reflns_av_R_equivalents 0.0366
_diffrn_reflns_av_sigmaI/netI 0.0337
_diffrn_reflns_limit_h_max 19
_diffrn_reflns_limit_h_min -20
_diffrn_reflns_limit_k_max 19
_diffrn_reflns_limit_k_min -19
_diffrn_reflns_limit_l_max 32
_diffrn_reflns_limit_l_min -33
_diffrn_reflns_number 39000
_diffrn_reflns_theta_full 27.10
_diffrn_reflns_theta_max 27.10
_diffrn_reflns_theta_min 1.63
_exptl_absorpt_coefficient_mu 0.649
_exptl_absorpt_correction_T_max 0.7456
_exptl_absorpt_correction_T_min 0.6708
_exptl_absorpt_correction_type multi-scan
_exptl_absorpt_process_details 'SADABS, Bruker-AXS, 2002'
_exptl_crystal_colour colourless
_exptl_crystal_density_diffrn 1.294
_exptl_crystal_density_method 'not measured'
_exptl_crystal_description prism
_exptl_crystal_F_000 2592
_exptl_crystal_size_max 0.132
_exptl_crystal_size_mid 0.128
_exptl_crystal_size_min 0.098
_refine_diff_density_max 0.630
_refine_diff_density_min -0.422
_refine_diff_density_rms 0.066
_refine_ls_extinction_method none
_refine_ls_goodness_of_fit_ref 1.120
_refine_ls_hydrogen_treatment constr
_refine_ls_matrix_type full
_refine_ls_number_parameters 795
_refine_ls_number_reflns 13875
_refine_ls_number_restraints 0
_refine_ls_restrained_S_all 1.120
_refine_ls_R_factor_all 0.0563
_refine_ls_R_factor_gt 0.0444
_refine_ls_shift/su_max 0.003
_refine_ls_shift/su_mean 0.001
_refine_ls_structure_factor_coef Fsqd
_refine_ls_weighting_details 'calc w=1/[\s^2^(Fo^2^)+(0.0131P)^2^+10.8426P] where P=(Fo^2^+2Fc^2^)/3'
_refine_ls_weighting_scheme calc
_refine_ls_wR_factor_gt 0.0840
_refine_ls_wR_factor_ref 0.0889
_reflns_number_gt 11869
_reflns_number_total 13875
_reflns_threshold_expression >2sigma(I)
_cod_data_source_file om6b00914_si_001.cif
_cod_data_source_block FO6000
_cod_depositor_comments 'Adding full bibliography for 4087076--4087082.cif.'
_cod_original_sg_symbol_H-M 'P 21/n'
_cod_database_code 4087080

loop_
_symmetry_equiv_pos_as_xyz
'x, y, z'
'-x+1/2, y+1/2, -z+1/2'
'-x, -y, -z'
'x-1/2, -y-1/2, z-1/2'

loop_
_atom_site_label
_atom_site_type_symbol
_atom_site_fract_x
_atom_site_fract_y
_atom_site_fract_z
_atom_site_U_iso_or_equiv
_atom_site_adp_type
_atom_site_occupancy
_atom_site_symmetry_multiplicity
_atom_site_calc_flag
_atom_site_refinement_flags
_atom_site_disorder_assembly
_atom_site_disorder_group
Ca1 Ca 0.51262(3) 0.47509(3) 0.695573(19) 0.01861(10) Uani 1 1 d . A .
I1 I 0.683555(11) 0.483215(12) 0.667482(7) 0.02730(5) Uani 1 1 d . . .
O1 O 0.39019(13) 0.47395(14) 0.72763(8) 0.0357(5) Uani 1 1 d . . .
O2 O 0.58351(12) 0.49790(12) 0.78547(7) 0.0311(4) Uani 1 1 d . . .
N1 N 0.42113(13) 0.31733(13) 0.61014(9) 0.0204(4) Uani 1 1 d . A .
N2 N 0.46113(13) 0.24064(13) 0.68037(9) 0.0210(4) Uani 1 1 d . A .
N3 N 0.43181(13) 0.46441(12) 0.59785(8) 0.0189(4) Uani 1 1 d . . .
N4 N 0.44300(13) 0.61265(13) 0.59307(8) 0.0206(4) Uani 1 1 d . . .
N5 N 0.47693(13) 0.70357(13) 0.65651(8) 0.0202(4) Uani 1 1 d . . .
C1 C 0.46771(16) 0.32178(15) 0.66317(10) 0.0205(5) Uani 1 1 d . . .
C2 C 0.38678(17) 0.23556(16) 0.59627(11) 0.0241(5) Uani 1 1 d . . .
H2A H 0.3523 0.2177 0.5623 0.029 Uiso 1 1 calc R A .
C3 C 0.41227(16) 0.18776(16) 0.64040(11) 0.0237(5) Uani 1 1 d . A .
H3A H 0.3995 0.1289 0.6439 0.028 Uiso 1 1 calc R . .
C4 C 0.50140(16) 0.21000(15) 0.73381(10) 0.0221(5) Uani 1 1 d . . .
C5 C 0.45063(18) 0.18969(17) 0.76726(12) 0.0283(6) Uani 1 1 d . A .
C6 C 0.49007(19) 0.15484(17) 0.81744(11) 0.0297(6) Uani 1 1 d . . .
H6A H 0.4564 0.1406 0.8408 0.036 Uiso 1 1 calc R A .
C7 C 0.57730(18) 0.14054(16) 0.83395(11) 0.0272(6) Uani 1 1 d . A .
C8 C 0.62555(17) 0.16158(16) 0.79926(11) 0.0245(6) Uani 1 1 d . . .
H8A H 0.6853 0.1524 0.8104 0.029 Uiso 1 1 calc R A .
C9 C 0.58946(16) 0.19569(16) 0.74854(10) 0.0218(5) Uani 1 1 d . A .
C10 C 0.35508(19) 0.2008(2) 0.75001(15) 0.0469(9) Uani 1 1 d . . .
H10A H 0.3409 0.2560 0.7318 0.070 Uiso 1 1 calc R A .
H10B H 0.3329 0.1992 0.7815 0.070 Uiso 1 1 calc R . .
H10C H 0.3294 0.1543 0.7256 0.070 Uiso 1 1 calc R . .
C11 C 0.6183(2) 0.10031(18) 0.88789(11) 0.0339(7) Uani 1 1 d . . .
H11A H 0.6719 0.0728 0.8870 0.051 Uiso 1 1 calc R A .
H11B H 0.5798 0.0573 0.8960 0.051 Uiso 1 1 calc R . .
H11C H 0.6297 0.1449 0.9155 0.051 Uiso 1 1 calc R . .
C12 C 0.64234(17) 0.21137(19) 0.71049(11) 0.0292(6) Uani 1 1 d . . .
H12A H 0.6988 0.1858 0.7248 0.044 Uiso 1 1 calc R A .
H12B H 0.6482 0.2733 0.7059 0.044 Uiso 1 1 calc R . .
H12C H 0.6146 0.1853 0.6758 0.044 Uiso 1 1 calc R . .
C13 C 0.41276(16) 0.38776(16) 0.57452(10) 0.0209(5) Uani 1 1 d . A .
C14 C 0.38761(19) 0.37585(17) 0.51970(11) 0.0292(6) Uani 1 1 d . . .
H14A H 0.3750 0.3203 0.5046 0.035 Uiso 1 1 calc R A .
C15 C 0.3815(2) 0.44814(19) 0.48760(11) 0.0339(7) Uani 1 1 d . A .
H15A H 0.3646 0.4424 0.4498 0.041 Uiso 1 1 calc R . .
C16 C 0.39985(18) 0.52852(17) 0.51050(10) 0.0280(6) Uani 1 1 d . . .
H16A H 0.3955 0.5786 0.4891 0.034 Uiso 1 1 calc R A .
C17 C 0.42487(16) 0.53307(15) 0.56581(10) 0.0210(5) Uani 1 1 d . A .
C18 C 0.47218(15) 0.61806(15) 0.64809(10) 0.0196(5) Uani 1 1 d . A .
C19 C 0.43133(17) 0.69362(16) 0.56905(11) 0.0254(6) Uani 1 1 d . A .
H19A H 0.4123 0.7057 0.5319 0.031 Uiso 1 1 calc R . .
C20 C 0.45239(17) 0.75056(16) 0.60894(11) 0.0247(6) Uani 1 1 d . A .
H20A H 0.4510 0.8113 0.6056 0.030 Uiso 1 1 calc R . .
C21 C 0.50195(16) 0.74233(15) 0.70911(10) 0.0211(5) Uani 1 1 d . A .
C22 C 0.44240(16) 0.74777(16) 0.73808(11) 0.0239(5) Uani 1 1 d . . .
C23 C 0.46735(17) 0.78697(17) 0.78841(11) 0.0267(6) Uani 1 1 d . A .
H23A H 0.4278 0.7909 0.8093 0.032 Uiso 1 1 calc R . .
C24 C 0.54889(18) 0.82026(17) 0.80848(11) 0.0284(6) Uani 1 1 d . . .
C25 C 0.60599(18) 0.81406(17) 0.77758(11) 0.0279(6) Uani 1 1 d . A .
H25A H 0.6618 0.8366 0.7912 0.033 Uiso 1 1 calc R . .
C26 C 0.58405(17) 0.77584(16) 0.72734(11) 0.0238(5) Uani 1 1 d . . .
C27 C 0.35227(18) 0.7157(2) 0.71630(13) 0.0354(7) Uani 1 1 d . A .
H27A H 0.3533 0.6551 0.7064 0.053 Uiso 1 1 calc R . .
H27B H 0.3236 0.7493 0.6847 0.053 Uiso 1 1 calc R . .
H27C H 0.3215 0.7219 0.7437 0.053 Uiso 1 1 calc R . .
C28 C 0.5735(2) 0.8637(2) 0.86250(14) 0.0482(9) Uani 1 1 d . A .
H28A H 0.5246 0.8958 0.8676 0.072 Uiso 1 1 calc R . .
H28B H 0.6209 0.9032 0.8643 0.072 Uiso 1 1 calc R . .
H28C H 0.5908 0.8203 0.8906 0.072 Uiso 1 1 calc R . .
C29 C 0.64586(17) 0.77241(19) 0.69366(12) 0.0313(6) Uani 1 1 d . A .
H29A H 0.7015 0.7936 0.7145 0.047 Uiso 1 1 calc R . .
H29B H 0.6249 0.8084 0.6619 0.047 Uiso 1 1 calc R . .
H29C H 0.6515 0.7130 0.6827 0.047 Uiso 1 1 calc R . .
C30 C 0.3054(2) 0.4565(3) 0.69556(19) 0.0616(11) Uani 1 1 d . A .
H30A H 0.3036 0.4066 0.6717 0.074 Uiso 0.485(11) 1 calc PR A 1
H30B H 0.2795 0.5070 0.6741 0.074 Uiso 0.485(11) 1 calc PR A 1
H30C H 0.2919 0.4962 0.6647 0.074 Uiso 0.515(11) 1 calc PR A 2
H30D H 0.3035 0.3973 0.6814 0.074 Uiso 0.515(11) 1 calc PR A 2
C31 C 0.2592(6) 0.4350(7) 0.7440(4) 0.057(3) Uiso 0.485(11) 1 d P A 1
H31A H 0.1977 0.4486 0.7327 0.069 Uiso 0.485(11) 1 calc PR A 1
H31B H 0.2667 0.3739 0.7548 0.069 Uiso 0.485(11) 1 calc PR A 1
C32 C 0.3076(5) 0.4952(6) 0.7901(3) 0.049(2) Uiso 0.485(11) 1 d P A 1
H32A H 0.2806 0.5525 0.7867 0.059 Uiso 0.485(11) 1 calc PR A 1
H32B H 0.3083 0.4706 0.8254 0.059 Uiso 0.485(11) 1 calc PR A 1
C33 C 0.3925(5) 0.5007(6) 0.7839(3) 0.048(2) Uiso 0.485(11) 1 d P A 1
H33A H 0.4312 0.4625 0.8100 0.057 Uiso 0.485(11) 1 calc PR A 1
H33B H 0.4139 0.5602 0.7905 0.057 Uiso 0.485(11) 1 calc PR A 1
C31A C 0.2434(6) 0.4645(7) 0.7224(4) 0.072(3) Uiso 0.515(11) 1 d P A 2
H31C H 0.1992 0.4196 0.7115 0.086 Uiso 0.515(11) 1 calc PR A 2
H31D H 0.2161 0.5217 0.7167 0.086 Uiso 0.515(11) 1 calc PR A 2
C32A C 0.2940(6) 0.4530(8) 0.7779(4) 0.066(3) Uiso 0.515(11) 1 d P A 2
H32C H 0.2776 0.3989 0.7924 0.079 Uiso 0.515(11) 1 calc PR A 2
H32D H 0.2832 0.5010 0.8001 0.079 Uiso 0.515(11) 1 calc PR A 2
C33A C 0.3889(5) 0.4504(7) 0.7798(3) 0.057(2) Uiso 0.515(11) 1 d P A 2
H33C H 0.4219 0.4915 0.8066 0.068 Uiso 0.515(11) 1 calc PR A 2
H33D H 0.4126 0.3921 0.7888 0.068 Uiso 0.515(11) 1 calc PR A 2
C34 C 0.6390(2) 0.4321(2) 0.81511(13) 0.0395(8) Uani 1 1 d . A .
H34A H 0.6465 0.3853 0.7910 0.047 Uiso 1 1 calc R . .
H34B H 0.6153 0.4076 0.8432 0.047 Uiso 1 1 calc R . .
C35 C 0.7220(2) 0.4759(2) 0.83957(14) 0.0461(8) Uani 1 1 d . . .
H35A H 0.7543 0.4462 0.8725 0.055 Uiso 1 1 calc R A .
H35B H 0.7575 0.4788 0.8141 0.055 Uiso 1 1 calc R . .
C36 C 0.6947(3) 0.5631(2) 0.85174(15) 0.0555(10) Uani 1 1 d . A .
H36A H 0.7409 0.6056 0.8547 0.067 Uiso 1 1 calc R . .
H36B H 0.6770 0.5631 0.8853 0.067 Uiso 1 1 calc R . .
C37 C 0.6209(3) 0.5814(2) 0.80428(15) 0.0566(11) Uani 1 1 d . A .
H37A H 0.5787 0.6184 0.8146 0.068 Uiso 1 1 calc R . .
H37B H 0.6404 0.6108 0.7759 0.068 Uiso 1 1 calc R . .
Al1 Al 0.29109(5) -0.04520(5) 0.53490(3) 0.02036(16) Uani 1 1 d . . .
C38 C 0.32075(17) -0.13836(16) 0.48913(10) 0.0220(5) Uani 1 1 d . . .
C39 C 0.26696(18) -0.20684(17) 0.46684(11) 0.0282(6) Uani 1 1 d . . .
H39A H 0.2128 -0.2106 0.4737 0.034 Uiso 1 1 calc R . .
C40 C 0.2899(2) -0.26962(18) 0.43494(11) 0.0330(7) Uani 1 1 d . . .
H40A H 0.2516 -0.3151 0.4209 0.040 Uiso 1 1 calc R . .
C41 C 0.3676(2) -0.26576(18) 0.42385(11) 0.0338(7) Uani 1 1 d . . .
H41A H 0.3835 -0.3086 0.4024 0.041 Uiso 1 1 calc R . .
C42 C 0.4222(2) -0.19899(19) 0.44426(12) 0.0349(7) Uani 1 1 d . . .
H42A H 0.4757 -0.1951 0.4365 0.042 Uiso 1 1 calc R . .
C43 C 0.39862(19) -0.13743(17) 0.47615(11) 0.0290(6) Uani 1 1 d . . .
H43A H 0.4374 -0.0922 0.4899 0.035 Uiso 1 1 calc R . .
C44 C 0.18940(17) -0.08443(18) 0.55848(11) 0.0264(6) Uani 1 1 d . . .
C45 C 0.19567(19) -0.1648(2) 0.58324(13) 0.0352(7) Uani 1 1 d . . .
H45A H 0.2461 -0.1974 0.5868 0.042 Uiso 1 1 calc R . .
C46 C 0.1312(2) -0.1991(2) 0.60289(14) 0.0452(8) Uani 1 1 d . . .
H46A H 0.1385 -0.2540 0.6195 0.054 Uiso 1 1 calc R . .
C47 C 0.0574(2) -0.1543(3) 0.59837(13) 0.0459(9) Uani 1 1 d . . .
H47A H 0.0135 -0.1774 0.6119 0.055 Uiso 1 1 calc R . .
C48 C 0.0480(2) -0.0754(3) 0.57389(15) 0.0506(9) Uani 1 1 d . . .
H48A H -0.0029 -0.0436 0.5702 0.061 Uiso 1 1 calc R . .
C49 C 0.11274(19) -0.0416(2) 0.55443(13) 0.0379(7) Uani 1 1 d . . .
H49A H 0.1044 0.0131 0.5376 0.045 Uiso 1 1 calc R . .
C50 C 0.38938(16) -0.03042(15) 0.60095(10) 0.0213(5) Uani 1 1 d . . .
C51 C 0.47272(16) -0.00950(17) 0.59917(11) 0.0257(6) Uani 1 1 d . . .
H51A H 0.4833 -0.0025 0.5652 0.031 Uiso 1 1 calc R . .
C52 C 0.54005(18) 0.00134(17) 0.64470(12) 0.0314(6) Uani 1 1 d . . .
H52A H 0.5950 0.0155 0.6414 0.038 Uiso 1 1 calc R . .
C53 C 0.5272(2) -0.00845(17) 0.69480(12) 0.0352(7) Uani 1 1 d . . .
H53A H 0.5729 -0.0009 0.7261 0.042 Uiso 1 1 calc R . .
C54 C 0.4469(2) -0.02940(17) 0.69882(11) 0.0323(7) Uani 1 1 d . . .
H54A H 0.4372 -0.0365 0.7331 0.039 Uiso 1 1 calc R . .
C55 C 0.37982(18) -0.04012(16) 0.65279(11) 0.0268(6) Uani 1 1 d . . .
H55A H 0.3253 -0.0546 0.6567 0.032 Uiso 1 1 calc R . .
C56 C 0.27832(17) 0.06486(16) 0.49241(10) 0.0228(5) Uani 1 1 d . . .
C57 C 0.20369(18) 0.11247(18) 0.47252(12) 0.0314(6) Uani 1 1 d . . .
H57A H 0.1531 0.0939 0.4806 0.038 Uiso 1 1 calc R . .
C58 C 0.2003(2) 0.18607(19) 0.44138(13) 0.0374(7) Uani 1 1 d . . .
H58A H 0.1480 0.2161 0.4288 0.045 Uiso 1 1 calc R . .
C59 C 0.27161(19) 0.21543(17) 0.42874(11) 0.0310(6) Uani 1 1 d . . .
H59A H 0.2692 0.2657 0.4077 0.037 Uiso 1 1 calc R . .
C60 C 0.34724(19) 0.17073(17) 0.44719(11) 0.0280(6) Uani 1 1 d . . .
H60A H 0.3973 0.1899 0.4387 0.034 Uiso 1 1 calc R . .
C61 C 0.34949(17) 0.09769(17) 0.47824(11) 0.0261(6) Uani 1 1 d . . .
H61A H 0.4021 0.0683 0.4906 0.031 Uiso 1 1 calc R . .
O1TA O 0.1620(7) 0.5750(9) 0.5998(4) 0.051(2) Uani 0.647(6) 1 d P B 1
C1TA C 0.0773(5) 0.5612(5) 0.5588(3) 0.0569(18) Uani 0.647(6) 1 d P B 1
H1TA H 0.0470 0.5119 0.5693 0.068 Uiso 0.647(6) 1 calc PR B 1
H1TB H 0.0411 0.6129 0.5563 0.068 Uiso 0.647(6) 1 calc PR B 1
C2TA C 0.0952(6) 0.5439(6) 0.5062(3) 0.088(2) Uani 0.647(6) 1 d P B 1
H2TA H 0.1003 0.4817 0.5001 0.106 Uiso 0.647(6) 1 calc PR B 1
H2TB H 0.0508 0.5688 0.4761 0.106 Uiso 0.647(6) 1 calc PR B 1
C3TA C 0.1757(7) 0.5873(9) 0.5136(4) 0.088(2) Uani 0.647(6) 1 d P B 1
H3TA H 0.1664 0.6480 0.5023 0.106 Uiso 0.647(6) 1 calc PR B 1
H3TB H 0.2097 0.5593 0.4920 0.106 Uiso 0.647(6) 1 calc PR B 1
C4TA C 0.2205(5) 0.5819(6) 0.5712(4) 0.073(3) Uani 0.647(6) 1 d P B 1
H4TA H 0.2586 0.5313 0.5779 0.088 Uiso 0.647(6) 1 calc PR B 1
H4TB H 0.2557 0.6339 0.5824 0.088 Uiso 0.647(6) 1 calc PR B 1
O1AA O 0.1340(7) 0.4931(8) 0.5787(4) 0.093(4) Uani 0.353(6) 1 d P B 2
C1AA C 0.1411(17) 0.569(2) 0.5859(11) 0.052(7) Uani 0.353(6) 1 d P B 2
H1AA H 0.1736 0.5803 0.6234 0.063 Uiso 0.353(6) 1 calc PR B 2
H1AB H 0.0839 0.5949 0.5802 0.063 Uiso 0.353(6) 1 calc PR B 2
C2AA C 0.1887(10) 0.6132(8) 0.5465(8) 0.063(4) Uani 0.353(6) 1 d P B 2
H2AA H 0.1629 0.6690 0.5325 0.075 Uiso 0.353(6) 1 calc PR B 2
H2AB H 0.2505 0.6205 0.5631 0.075 Uiso 0.353(6) 1 calc PR B 2
C3AA C 0.1693(11) 0.5413(9) 0.5031(7) 0.073(5) Uani 0.353(6) 1 d P B 2
H3AA H 0.1146 0.5520 0.4760 0.087 Uiso 0.353(6) 1 calc PR B 2
H3AB H 0.2153 0.5370 0.4849 0.087 Uiso 0.353(6) 1 calc PR B 2
C4AA C 0.1652(8) 0.4678(8) 0.5325(5) 0.063(3) Uani 0.353(6) 1 d P B 2
H4AA H 0.2223 0.4412 0.5450 0.075 Uiso 0.353(6) 1 calc PR B 2
H4AB H 0.1260 0.4255 0.5101 0.075 Uiso 0.353(6) 1 calc PR B 2
O1TB O 0.3196(3) 0.7691(4) 0.8690(2) 0.080(2) Uani 0.625(7) 1 d P C 1
C1TB C 0.3489(4) 0.6895(4) 0.8900(3) 0.0524(17) Uani 0.625(7) 1 d P C 1
H1TC H 0.3585 0.6509 0.8620 0.063 Uiso 0.625(7) 1 calc PR C 1
H1TD H 0.3082 0.6621 0.9071 0.063 Uiso 0.625(7) 1 calc PR C 1
C2TB C 0.4326(6) 0.7112(7) 0.9312(4) 0.092(4) Uani 0.625(7) 1 d P C 1
H2TC H 0.4479 0.6656 0.9588 0.110 Uiso 0.625(7) 1 calc PR C 1
H2TD H 0.4792 0.7170 0.9138 0.110 Uiso 0.625(7) 1 calc PR C 1
C3TB C 0.4182(9) 0.7917(7) 0.9551(4) 0.098(4) Uani 0.625(7) 1 d P C 1
H3TC H 0.4673 0.8309 0.9592 0.117 Uiso 0.625(7) 1 calc PR C 1
H3TD H 0.4077 0.7825 0.9905 0.117 Uiso 0.625(7) 1 calc PR C 1
C4TB C 0.3378(5) 0.8276(6) 0.9142(4) 0.087(3) Uani 0.625(7) 1 d P C 1
H4TC H 0.2892 0.8300 0.9302 0.105 Uiso 0.625(7) 1 calc PR C 1
H4TD H 0.3487 0.8862 0.9028 0.105 Uiso 0.625(7) 1 calc PR C 1
O1BB O 0.4676(10) 0.6626(10) 0.9098(6) 0.142(6) Uiso 0.375(7) 1 d P C 2
C1BB C 0.3817(15) 0.6669(14) 0.8776(9) 0.124(8) Uiso 0.375(7) 1 d P C 2
H1BA H 0.3487 0.6148 0.8808 0.149 Uiso 0.375(7) 1 calc PR C 2
H1BB H 0.3778 0.6783 0.8395 0.149 Uiso 0.375(7) 1 calc PR C 2
C2BB C 0.3513(10) 0.7581(11) 0.9105(7) 0.082(4) Uiso 0.375(7) 1 d P C 2
H2BA H 0.3151 0.7984 0.8846 0.098 Uiso 0.375(7) 1 calc PR C 2
H2BB H 0.3215 0.7407 0.9373 0.098 Uiso 0.375(7) 1 calc PR C 2
C3BB C 0.4272(12) 0.7915(13) 0.9333(8) 0.083(6) Uiso 0.375(7) 1 d P C 2
H3BA H 0.4242 0.8313 0.9625 0.100 Uiso 0.375(7) 1 calc PR C 2
H3BB H 0.4494 0.8228 0.9068 0.100 Uiso 0.375(7) 1 calc PR C 2
C4BB C 0.4781(13) 0.7211(12) 0.9534(7) 0.098(6) Uiso 0.375(7) 1 d P C 2
H4BA H 0.4600 0.6943 0.9831 0.117 Uiso 0.375(7) 1 calc PR C 2
H4BB H 0.5384 0.7386 0.9668 0.117 Uiso 0.375(7) 1 calc PR C 2

loop_
_atom_site_aniso_label
_atom_site_aniso_U_11
_atom_site_aniso_U_22
_atom_site_aniso_U_33
_atom_site_aniso_U_23
_atom_site_aniso_U_13
_atom_site_aniso_U_12
Ca1 0.0220(2) 0.0146(2) 0.0180(2) 0.00087(19) 0.00322(19) 0.00035(19)
I1 0.02602(9) 0.02742(9) 0.02985(10) -0.00037(8) 0.00993(7) -0.00010(7)
O1 0.0348(11) 0.0390(12) 0.0380(12) 0.0053(10) 0.0182(9) 0.0009(9)
O2 0.0345(10) 0.0315(11) 0.0222(10) 0.0002(8) -0.0010(8) 0.0050(8)
N1 0.0228(10) 0.0148(10) 0.0234(11) -0.0022(8) 0.0059(9) -0.0011(8)
N2 0.0241(11) 0.0146(10) 0.0238(11) -0.0008(8) 0.0058(9) -0.0004(8)
N3 0.0221(10) 0.0146(10) 0.0191(10) 0.0001(8) 0.0042(8) 0.0014(8)
N4 0.0269(11) 0.0142(10) 0.0200(11) 0.0019(8) 0.0050(9) 0.0013(8)
N5 0.0227(10) 0.0145(10) 0.0224(11) 0.0015(8) 0.0044(9) 0.0003(8)
C1 0.0222(12) 0.0170(12) 0.0225(13) 0.0009(10) 0.0062(10) -0.0001(10)
C2 0.0274(13) 0.0171(12) 0.0266(14) -0.0059(10) 0.0054(11) -0.0025(10)
C3 0.0265(13) 0.0149(12) 0.0304(14) -0.0020(10) 0.0090(11) -0.0006(10)
C4 0.0286(13) 0.0132(11) 0.0246(13) 0.0014(10) 0.0074(11) 0.0010(10)
C5 0.0289(14) 0.0220(13) 0.0359(16) 0.0026(11) 0.0120(12) 0.0065(11)
C6 0.0395(16) 0.0254(14) 0.0291(15) 0.0053(11) 0.0179(13) 0.0045(12)
C7 0.0382(15) 0.0157(12) 0.0276(14) 0.0004(10) 0.0088(12) -0.0007(11)
C8 0.0249(13) 0.0195(12) 0.0271(14) 0.0002(10) 0.0034(11) -0.0015(10)
C9 0.0246(13) 0.0165(12) 0.0243(13) -0.0012(10) 0.0068(11) -0.0015(10)
C10 0.0302(16) 0.063(2) 0.053(2) 0.0185(18) 0.0203(15) 0.0140(16)
C11 0.0476(18) 0.0248(14) 0.0289(15) 0.0037(12) 0.0096(14) -0.0027(13)
C12 0.0253(13) 0.0364(16) 0.0257(14) 0.0028(12) 0.0064(11) -0.0002(12)
C13 0.0235(12) 0.0171(12) 0.0213(13) -0.0004(10) 0.0046(10) 0.0008(10)
C14 0.0430(16) 0.0206(13) 0.0216(14) -0.0050(10) 0.0045(12) -0.0008(12)
C15 0.0479(18) 0.0296(15) 0.0199(14) -0.0020(11) 0.0019(13) 0.0003(13)
C16 0.0392(15) 0.0238(14) 0.0194(13) 0.0039(10) 0.0053(11) 0.0008(12)
C17 0.0223(12) 0.0172(12) 0.0227(13) 0.0002(10) 0.0046(10) 0.0008(9)
C18 0.0200(12) 0.0166(12) 0.0211(13) 0.0014(10) 0.0034(10) 0.0001(9)
C19 0.0343(14) 0.0157(12) 0.0253(14) 0.0059(10) 0.0064(12) 0.0023(11)
C20 0.0314(14) 0.0152(12) 0.0255(14) 0.0054(10) 0.0046(11) 0.0022(10)
C21 0.0248(13) 0.0118(11) 0.0254(13) -0.0006(10) 0.0046(11) 0.0020(9)
C22 0.0245(13) 0.0169(12) 0.0303(15) 0.0016(10) 0.0074(11) 0.0011(10)
C23 0.0309(14) 0.0228(13) 0.0287(14) -0.0024(11) 0.0118(12) 0.0018(11)
C24 0.0355(15) 0.0210(13) 0.0269(14) -0.0052(11) 0.0051(12) 0.0007(11)
C25 0.0272(13) 0.0198(13) 0.0330(15) 0.0003(11) 0.0018(12) -0.0036(11)
C26 0.0256(13) 0.0154(12) 0.0289(14) 0.0034(10) 0.0051(11) 0.0004(10)
C27 0.0266(14) 0.0406(17) 0.0402(17) -0.0094(14) 0.0110(13) -0.0075(13)
C28 0.052(2) 0.050(2) 0.0406(19) -0.0228(16) 0.0102(16) -0.0086(17)
C29 0.0245(13) 0.0352(16) 0.0348(16) 0.0012(13) 0.0088(12) -0.0026(12)
C30 0.0312(17) 0.068(3) 0.088(3) -0.016(2) 0.0207(19) -0.0084(17)
C34 0.0467(18) 0.0307(16) 0.0341(17) 0.0099(13) -0.0012(14) 0.0029(14)
C35 0.0408(18) 0.053(2) 0.0360(17) 0.0123(16) -0.0046(14) -0.0008(16)
C36 0.068(3) 0.049(2) 0.038(2) -0.0053(16) -0.0059(18) -0.0168(19)
C37 0.078(3) 0.0303(17) 0.047(2) -0.0100(15) -0.007(2) 0.0095(17)
Al1 0.0215(4) 0.0171(4) 0.0232(4) 0.0011(3) 0.0072(3) -0.0004(3)
C38 0.0278(13) 0.0177(12) 0.0201(13) 0.0043(10) 0.0057(11) 0.0012(10)
C39 0.0289(14) 0.0253(14) 0.0275(14) 0.0011(11) 0.0025(12) -0.0021(11)
C40 0.0463(18) 0.0238(14) 0.0237(14) -0.0034(11) 0.0010(13) -0.0049(13)
C41 0.060(2) 0.0208(14) 0.0219(14) -0.0009(11) 0.0131(14) 0.0057(13)
C42 0.0482(18) 0.0278(15) 0.0369(17) 0.0018(13) 0.0258(15) 0.0024(13)
C43 0.0381(15) 0.0207(13) 0.0314(15) -0.0007(11) 0.0148(13) -0.0054(12)
C44 0.0256(13) 0.0300(14) 0.0242(14) -0.0031(11) 0.0075(11) -0.0033(11)
C45 0.0310(15) 0.0351(16) 0.0416(18) 0.0044(13) 0.0136(14) -0.0049(13)
C46 0.0469(19) 0.047(2) 0.046(2) 0.0056(16) 0.0194(16) -0.0181(16)
C47 0.0339(17) 0.071(2) 0.0379(18) -0.0036(17) 0.0189(15) -0.0228(17)
C48 0.0274(16) 0.079(3) 0.049(2) 0.0075(19) 0.0159(15) 0.0037(17)
C49 0.0307(15) 0.0489(19) 0.0375(17) 0.0097(14) 0.0151(13) 0.0047(13)
C50 0.0257(12) 0.0127(12) 0.0251(13) -0.0014(9) 0.0062(10) 0.0023(9)
C51 0.0253(13) 0.0223(13) 0.0302(14) 0.0002(11) 0.0085(11) 0.0014(11)
C52 0.0256(13) 0.0216(14) 0.0432(17) -0.0007(12) 0.0027(12) -0.0006(11)
C53 0.0416(16) 0.0200(13) 0.0348(16) -0.0003(12) -0.0053(13) 0.0014(12)
C54 0.0533(18) 0.0186(13) 0.0224(14) 0.0027(11) 0.0057(13) 0.0005(12)
C55 0.0342(14) 0.0180(13) 0.0301(15) 0.0008(10) 0.0120(12) -0.0003(11)
C56 0.0278(13) 0.0183(12) 0.0214(13) -0.0019(10) 0.0049(11) -0.0011(10)
C57 0.0284(14) 0.0229(14) 0.0425(17) 0.0020(12) 0.0090(13) -0.0005(11)
C58 0.0351(16) 0.0270(15) 0.0473(19) 0.0081(13) 0.0062(14) 0.0084(12)
C59 0.0440(17) 0.0171(13) 0.0289(15) 0.0039(11) 0.0043(13) -0.0017(12)
C60 0.0363(15) 0.0251(14) 0.0230(14) 0.0001(11) 0.0089(12) -0.0062(12)
C61 0.0281(14) 0.0243(13) 0.0251(14) 0.0012(11) 0.0058(11) 0.0007(11)
O1TA 0.049(5) 0.056(5) 0.047(5) 0.004(3) 0.009(3) 0.006(3)
C1TA 0.052(4) 0.070(4) 0.052(4) -0.014(3) 0.021(3) -0.006(3)
C2TA 0.099(5) 0.113(6) 0.071(4) 0.001(4) 0.054(4) 0.003(4)
C3TA 0.099(5) 0.113(6) 0.071(4) 0.001(4) 0.054(4) 0.003(4)
C4TA 0.050(4) 0.080(6) 0.098(7) 0.042(5) 0.034(4) 0.009(4)
O1AA 0.083(7) 0.095(9) 0.084(7) 0.024(6) -0.008(6) -0.021(6)
C1AA 0.051(15) 0.058(10) 0.059(16) -0.028(12) 0.035(14) -0.013(11)
C2AA 0.074(10) 0.035(7) 0.094(12) -0.006(7) 0.049(10) -0.011(6)
C3AA 0.103(11) 0.050(7) 0.085(10) -0.039(7) 0.059(9) -0.023(7)
C4AA 0.076(8) 0.057(8) 0.048(7) 0.004(5) 0.005(6) 0.006(6)
O1TB 0.078(4) 0.090(4) 0.071(4) 0.017(3) 0.018(3) -0.014(3)
C1TB 0.052(4) 0.047(4) 0.058(4) 0.006(3) 0.016(3) -0.004(3)
C2TB 0.078(6) 0.089(7) 0.095(7) 0.051(6) 0.003(6) -0.033(5)
C3TB 0.151(11) 0.089(7) 0.046(5) -0.002(5) 0.016(6) -0.042(7)
C4TB 0.078(6) 0.088(7) 0.098(7) -0.029(5) 0.026(5) -0.023(5)

loop_
_atom_type_symbol
_atom_type_description
_atom_type_scat_dispersion_real
_atom_type_scat_dispersion_imag
_atom_type_scat_source
C C 0.0033 0.0016 'International Tables Vol C Tables 4.2.6.8 and 6.1.1.4'
H H 0.0000 0.0000 'International Tables Vol C Tables 4.2.6.8 and 6.1.1.4'
N N 0.0061 0.0033 'International Tables Vol C Tables 4.2.6.8 and 6.1.1.4'
O O 0.0106 0.0060 'International Tables Vol C Tables 4.2.6.8 and 6.1.1.4'
Al Al 0.0645 0.0514 'International Tables Vol C Tables 4.2.6.8 and 6.1.1.4'
Ca Ca 0.2262 0.3064 'International Tables Vol C Tables 4.2.6.8 and 6.1.1.4'
I I -0.4742 1.8119 'International Tables Vol C Tables 4.2.6.8 and 6.1.1.4'

loop_
_geom_angle_atom_site_label_1
_geom_angle_atom_site_label_2
_geom_angle_atom_site_label_3
_geom_angle
O2 Ca1 O1 83.48(7)
O2 Ca1 N3 174.84(7)
O1 Ca1 N3 95.27(7)
O2 Ca1 C18 110.15(8)
O1 Ca1 C18 92.53(8)
N3 Ca1 C18 64.85(7)
O2 Ca1 C1 119.25(8)
O1 Ca1 C1 85.13(8)
N3 Ca1 C1 65.52(7)
C18 Ca1 C1 129.84(8)
O2 Ca1 I1 89.71(5)
O1 Ca1 I1 173.13(6)
N3 Ca1 I1 91.43(5)
C18 Ca1 I1 88.97(6)
C1 Ca1 I1 99.05(6)
C33A O1 C30 104.2(4)
C33A O1 C33 31.2(4)
C30 O1 C33 112.4(4)
C33A O1 Ca1 125.1(3)
C30 O1 Ca1 124.9(2)
C33 O1 Ca1 122.4(3)
C34 O2 C37 108.0(2)
C34 O2 Ca1 119.62(17)
C37 O2 Ca1 121.19(18)
C1 N1 C2 112.1(2)
C1 N1 C13 122.7(2)
C2 N1 C13 125.1(2)
C1 N2 C3 112.7(2)
C1 N2 C4 124.6(2)
C3 N2 C4 122.6(2)
C13 N3 C17 117.5(2)
C13 N3 Ca1 120.50(16)
C17 N3 Ca1 120.23(16)
C18 N4 C19 112.0(2)
C18 N4 C17 122.4(2)
C19 N4 C17 125.6(2)
C18 N5 C20 112.6(2)
C18 N5 C21 123.6(2)
C20 N5 C21 123.7(2)
N2 C1 N1 102.1(2)
N2 C1 Ca1 143.10(18)
N1 C1 Ca1 113.80(16)
C3 C2 N1 106.1(2)
C3 C2 H2A 127.0
N1 C2 H2A 127.0
C2 C3 N2 107.0(2)
C2 C3 H3A 126.5
N2 C3 H3A 126.5
C5 C4 C9 122.3(2)
C5 C4 N2 118.8(2)
C9 C4 N2 118.7(2)
C4 C5 C6 118.0(3)
C4 C5 C10 122.0(3)
C6 C5 C10 119.9(3)
C7 C6 C5 121.7(3)
C7 C6 H6A 119.1
C5 C6 H6A 119.1
C8 C7 C6 118.4(3)
C8 C7 C11 120.8(3)
C6 C7 C11 120.8(3)
C7 C8 C9 122.3(2)
C7 C8 H8A 118.8
C9 C8 H8A 118.8
C8 C9 C4 117.3(2)
C8 C9 C12 120.9(2)
C4 C9 C12 121.7(2)
C5 C10 H10A 109.5
C5 C10 H10B 109.5
H10A C10 H10B 109.5
C5 C10 H10C 109.5
H10A C10 H10C 109.5
H10B C10 H10C 109.5
C7 C11 H11A 109.5
C7 C11 H11B 109.5
H11A C11 H11B 109.5
C7 C11 H11C 109.5
H11A C11 H11C 109.5
H11B C11 H11C 109.5
C9 C12 H12A 109.5
C9 C12 H12B 109.5
H12A C12 H12B 109.5
C9 C12 H12C 109.5
H12A C12 H12C 109.5
H12B C12 H12C 109.5
N3 C13 C14 123.6(2)
N3 C13 N1 115.2(2)
C14 C13 N1 121.1(2)
C13 C14 C15 117.5(2)
C13 C14 H14A 121.2
C15 C14 H14A 121.2
C16 C15 C14 120.3(3)
C16 C15 H15A 119.9
C14 C15 H15A 119.9
C15 C16 C17 117.4(2)
C15 C16 H16A 121.3
C17 C16 H16A 121.3
N3 C17 C16 123.7(2)
N3 C17 N4 114.6(2)
C16 C17 N4 121.7(2)
N5 C18 N4 102.5(2)
N5 C18 Ca1 142.18(18)
N4 C18 Ca1 114.80(16)
C20 C19 N4 106.2(2)
C20 C19 H19A 126.9
N4 C19 H19A 126.9
C19 C20 N5 106.8(2)
C19 C20 H20A 126.6
N5 C20 H20A 126.6
C22 C21 C26 122.9(2)
C22 C21 N5 118.6(2)
C26 C21 N5 118.4(2)
C21 C22 C23 117.7(2)
C21 C22 C27 122.1(2)
C23 C22 C27 120.1(3)
C24 C23 C22 121.3(3)
C24 C23 H23A 119.3
C22 C23 H23A 119.3
C25 C24 C23 118.7(3)
C25 C24 C28 121.1(3)
C23 C24 C28 120.1(3)
C24 C25 C26 122.0(3)
C24 C25 H25A 119.0
C26 C25 H25A 119.0
C25 C26 C21 117.3(3)
C25 C26 C29 121.2(2)
C21 C26 C29 121.5(2)
C22 C27 H27A 109.5
C22 C27 H27B 109.5
H27A C27 H27B 109.5
C22 C27 H27C 109.5
H27A C27 H27C 109.5
H27B C27 H27C 109.5
C24 C28 H28A 109.5
C24 C28 H28B 109.5
H28A C28 H28B 109.5
C24 C28 H28C 109.5
H28A C28 H28C 109.5
H28B C28 H28C 109.5
C26 C29 H29A 109.5
C26 C29 H29B 109.5
H29A C29 H29B 109.5
C26 C29 H29C 109.5
H29A C29 H29C 109.5
H29B C29 H29C 109.5
C31A C30 O1 114.4(5)
C31A C30 C31 25.1(5)
O1 C30 C31 99.3(4)
C31A C30 H30A 119.1
O1 C30 H30A 111.9
C31 C30 H30A 111.9
C31A C30 H30B 87.2
O1 C30 H30B 111.9
C31 C30 H30B 111.9
H30A C30 H30B 109.6
C31A C30 H30C 108.7
O1 C30 H30C 108.7
C31 C30 H30C 133.7
H30A C30 H30C 91.1
H30B C30 H30C 23.1
C31A C30 H30D 108.7
O1 C30 H30D 108.7
C31 C30 H30D 96.9
H30A C30 H30D 16.9
H30B C30 H30D 124.4
H30C C30 H30D 107.6
C32 C31 C30 102.7(6)
C32 C31 H31A 111.2
C30 C31 H31A 111.2
C32 C31 H31B 111.2
C30 C31 H31B 111.2
H31A C31 H31B 109.1
C33 C32 C31 104.8(7)
C33 C32 H32A 110.8
C31 C32 H32A 110.8
C33 C32 H32B 110.8
C31 C32 H32B 110.8
H32A C32 H32B 108.9
C32 C33 O1 108.5(6)
C32 C33 H33A 110.0
O1 C33 H33A 110.0
C32 C33 H33B 110.0
O1 C33 H33B 110.0
H33A C33 H33B 108.4
C30 C31A C32A 101.0(8)
C30 C31A H31C 111.6
C32A C31A H31C 111.6
C30 C31A H31D 111.6
C32A C31A H31D 111.6
H31C C31A H31D 109.4
C31A C32A C33A 109.3(8)
C31A C32A H32C 109.8
C33A C32A H32C 109.8
C31A C32A H32D 109.8
C33A C32A H32D 109.8
H32C C32A H32D 108.3
O1 C33A C32A 103.8(6)
O1 C33A H33C 111.0
C32A C33A H33C 111.0
O1 C33A H33D 111.0
C32A C33A H33D 111.0
H33C C33A H33D 109.0
O2 C34 C35 105.5(2)
O2 C34 H34A 110.6
C35 C34 H34A 110.6
O2 C34 H34B 110.6
C35 C34 H34B 110.6
H34A C34 H34B 108.8
C36 C35 C34 102.6(3)
C36 C35 H35A 111.2
C34 C35 H35A 111.2
C36 C35 H35B 111.2
C34 C35 H35B 111.2
H35A C35 H35B 109.2
C35 C36 C37 102.7(3)
C35 C36 H36A 111.2
C37 C36 H36A 111.2
C35 C36 H36B 111.2
C37 C36 H36B 111.2
H36A C36 H36B 109.1
O2 C37 C36 105.9(3)
O2 C37 H37A 110.6
C36 C37 H37A 110.6
O2 C37 H37B 110.6
C36 C37 H37B 110.6
H37A C37 H37B 108.7
C44 Al1 C38 108.03(11)
C44 Al1 C56 116.90(12)
C38 Al1 C56 107.17(11)
C44 Al1 C50 107.87(11)
C38 Al1 C50 108.71(11)
C56 Al1 C50 107.94(10)
C43 C38 C39 114.6(2)
C43 C38 Al1 120.83(19)
C39 C38 Al1 124.6(2)
C40 C39 C38 122.7(3)
C40 C39 H39A 118.7
C38 C39 H39A 118.7
C41 C40 C39 120.2(3)
C41 C40 H40A 119.9
C39 C40 H40A 119.9
C40 C41 C42 119.2(3)
C40 C41 H41A 120.4
C42 C41 H41A 120.4
C41 C42 C43 119.8(3)
C41 C42 H42A 120.1
C43 C42 H42A 120.1
C42 C43 C38 123.5(3)
C42 C43 H43A 118.2
C38 C43 H43A 118.2
C49 C44 C45 114.5(3)
C49 C44 Al1 128.8(2)
C45 C44 Al1 116.6(2)
C46 C45 C44 122.9(3)
C46 C45 H45A 118.5
C44 C45 H45A 118.5
C47 C46 C45 120.4(3)
C47 C46 H46A 119.8
C45 C46 H46A 119.8
C46 C47 C48 118.8(3)
C46 C47 H47A 120.6
C48 C47 H47A 120.6
C47 C48 C49 120.4(3)
C47 C48 H48A 119.8
C49 C48 H48A 119.8
C48 C49 C44 123.0(3)
C48 C49 H49A 118.5
C44 C49 H49A 118.5
C55 C50 C51 114.4(2)
C55 C50 Al1 122.2(2)
C51 C50 Al1 123.3(2)
C52 C51 C50 123.2(3)
C52 C51 H51A 118.4
C50 C51 H51A 118.4
C53 C52 C51 120.1(3)
C53 C52 H52A 119.9
C51 C52 H52A 119.9
C52 C53 C54 119.1(3)
C52 C53 H53A 120.5
C54 C53 H53A 120.5
C53 C54 C55 120.2(3)
C53 C54 H54A 119.9
C55 C54 H54A 119.9
C54 C55 C50 123.0(3)
C54 C55 H55A 118.5
C50 C55 H55A 118.5
C57 C56 C61 114.1(2)
C57 C56 Al1 127.1(2)
C61 C56 Al1 118.79(19)
C58 C57 C56 122.9(3)
C58 C57 H57A 118.5
C56 C57 H57A 118.5
C59 C58 C57 120.7(3)
C59 C58 H58A 119.7
C57 C58 H58A 119.7
C58 C59 C60 118.9(3)
C58 C59 H59A 120.5
C60 C59 H59A 120.5
C59 C60 C61 119.6(3)
C59 C60 H60A 120.2
C61 C60 H60A 120.2
C60 C61 C56 123.8(3)
C60 C61 H61A 118.1
C56 C61 H61A 118.1
C4TA O1TA C1TA 105.6(8)
C2TA C1TA O1TA 107.5(7)
C2TA C1TA H1TA 110.2
O1TA C1TA H1TA 110.2
C2TA C1TA H1TB 110.2
O1TA C1TA H1TB 110.2
H1TA C1TA H1TB 108.5
C3TA C2TA C1TA 100.9(7)
C3TA C2TA H2TA 111.6
C1TA C2TA H2TA 111.6
C3TA C2TA H2TB 111.6
C1TA C2TA H2TB 111.6
H2TA C2TA H2TB 109.4
C2TA C3TA C4TA 107.0(8)
C2TA C3TA H3TA 110.3
C4TA C3TA H3TA 110.3
C2TA C3TA H3TB 110.3
C4TA C3TA H3TB 110.3
H3TA C3TA H3TB 108.6
O1TA C4TA C3TA 109.2(7)
O1TA C4TA H4TA 109.9
C3TA C4TA H4TA 109.9
O1TA C4TA H4TB 109.8
C3TA C4TA H4TB 109.8
H4TA C4TA H4TB 108.3
C1AA O1AA C4AA 110.4(17)
O1AA C1AA C2AA 112(2)
O1AA C1AA H1AA 109.3
C2AA C1AA H1AA 109.3
O1AA C1AA H1AB 109.3
C2AA C1AA H1AB 109.3
H1AA C1AA H1AB 107.9
C3AA C2AA C1AA 96.6(13)
C3AA C2AA H2AA 112.4
C1AA C2AA H2AA 112.4
C3AA C2AA H2AB 112.5
C1AA C2AA H2AB 112.4
H2AA C2AA H2AB 110.0
C4AA C3AA C2AA 103.0(12)
C4AA C3AA H3AA 111.2
C2AA C3AA H3AA 111.2
C4AA C3AA H3AB 111.1
C2AA C3AA H3AB 111.1
H3AA C3AA H3AB 109.1
C3AA C4AA O1AA 107.7(11)
C3AA C4AA H4AA 110.2
O1AA C4AA H4AA 110.2
C3AA C4AA H4AB 110.1
O1AA C4AA H4AB 110.2
H4AA C4AA H4AB 108.5
C1TB O1TB C4TB 105.7(6)
O1TB C1TB C2TB 103.0(6)
O1TB C1TB H1TC 111.2
C2TB C1TB H1TC 111.2
O1TB C1TB H1TD 111.2
C2TB C1TB H1TD 111.2
H1TC C1TB H1TD 109.1
C3TB C2TB C1TB 105.9(9)
C3TB C2TB H2TC 110.6
C1TB C2TB H2TC 110.6
C3TB C2TB H2TD 110.6
C1TB C2TB H2TD 110.6
H2TC C2TB H2TD 108.7
C2TB C3TB C4TB 103.0(8)
C2TB C3TB H3TC 111.2
C4TB C3TB H3TC 111.2
C2TB C3TB H3TD 111.2
C4TB C3TB H3TD 111.2
H3TC C3TB H3TD 109.1
O1TB C4TB C3TB 106.1(8)
O1TB C4TB H4TC 110.5
C3TB C4TB H4TC 110.5
O1TB C4TB H4TD 110.5
C3TB C4TB H4TD 110.5
H4TC C4TB H4TD 108.7
C4BB O1BB C1BB 108.9(17)
O1BB C1BB C2BB 96.4(15)
O1BB C1BB H1BA 112.5
C2BB C1BB H1BA 112.5
O1BB C1BB H1BB 112.5
C2BB C1BB H1BB 112.5
H1BA C1BB H1BB 110.0
C3BB C2BB C1BB 100.3(15)
C3BB C2BB H2BA 111.7
C1BB C2BB H2BA 111.7
C3BB C2BB H2BB 111.7
C1BB C2BB H2BB 111.7
H2BA C2BB H2BB 109.5
C2BB C3BB C4BB 104.5(18)
C2BB C3BB H3BA 110.9
C4BB C3BB H3BA 110.9
C2BB C3BB H3BB 110.9
C4BB C3BB H3BB 110.9
H3BA C3BB H3BB 108.9
C3BB C4BB O1BB 106.0(17)
C3BB C4BB H4BA 110.5
O1BB C4BB H4BA 110.5
C3BB C4BB H4BB 110.5
O1BB C4BB H4BB 110.5
H4BA C4BB H4BB 108.7

loop_
_geom_bond_atom_site_label_1
_geom_bond_atom_site_label_2
_geom_bond_distance
Ca1 O2 2.3356(19)
Ca1 O1 2.363(2)
Ca1 N3 2.530(2)
Ca1 C18 2.546(2)
Ca1 C1 2.573(2)
Ca1 I1 3.0701(5)
O1 C33A 1.411(8)
O1 C30 1.435(4)
O1 C33 1.511(8)
O2 C34 1.445(3)
O2 C37 1.464(4)
N1 C1 1.383(3)
N1 C2 1.400(3)
N1 C13 1.418(3)
N2 C1 1.355(3)
N2 C3 1.395(3)
N2 C4 1.447(3)
N3 C13 1.338(3)
N3 C17 1.341(3)
N4 C18 1.381(3)
N4 C19 1.398(3)
N4 C17 1.419(3)
N5 C18 1.349(3)
N5 C20 1.398(3)
N5 C21 1.448(3)
C2 C3 1.336(4)
C2 H2A 0.9500
C3 H3A 0.9500
C4 C5 1.389(4)
C4 C9 1.401(4)
C5 C6 1.398(4)
C5 C10 1.511(4)
C6 C7 1.389(4)
C6 H6A 0.9500
C7 C8 1.386(4)
C7 C11 1.515(4)
C8 C9 1.395(4)
C8 H8A 0.9500
C9 C12 1.497(4)
C10 H10A 0.9800
C10 H10B 0.9800
C10 H10C 0.9800
C11 H11A 0.9800
C11 H11B 0.9800
C11 H11C 0.9800
C12 H12A 0.9800
C12 H12B 0.9800
C12 H12C 0.9800
C13 C14 1.383(4)
C14 C15 1.389(4)
C14 H14A 0.9500
C15 C16 1.384(4)
C15 H15A 0.9500
C16 C17 1.385(4)
C16 H16A 0.9500
C19 C20 1.337(4)
C19 H19A 0.9500
C20 H20A 0.9500
C21 C22 1.383(4)
C21 C26 1.396(4)
C22 C23 1.400(4)
C22 C27 1.511(4)
C23 C24 1.391(4)
C23 H23A 0.9500
C24 C25 1.388(4)
C24 C28 1.511(4)
C25 C26 1.390(4)
C25 H25A 0.9500
C26 C29 1.504(4)
C27 H27A 0.9800
C27 H27B 0.9800
C27 H27C 0.9800
C28 H28A 0.9800
C28 H28B 0.9800
C28 H28C 0.9800
C29 H29A 0.9800
C29 H29B 0.9800
C29 H29C 0.9800
C30 C31A 1.379(10)
C30 C31 1.665(11)
C30 H30A 0.9900
C30 H30B 0.9900
C30 H30C 0.9900
C30 H30D 0.9900
C31 C32 1.558(12)
C31 H31A 0.9900
C31 H31B 0.9900
C32 C33 1.439(11)
C32 H32A 0.9900
C32 H32B 0.9900
C33 H33A 0.9900
C33 H33B 0.9900
C31A C32A 1.467(13)
C31A H31C 0.9900
C31A H31D 0.9900
C32A C33A 1.536(12)
C32A H32C 0.9900
C32A H32D 0.9900
C33A H33C 0.9900
C33A H33D 0.9900
C34 C35 1.496(4)
C34 H34A 0.9900
C34 H34B 0.9900
C35 C36 1.490(5)
C35 H35A 0.9900
C35 H35B 0.9900
C36 C37 1.500(5)
C36 H36A 0.9900
C36 H36B 0.9900
C37 H37A 0.9900
C37 H37B 0.9900
Al1 C44 2.013(3)
Al1 C38 2.016(3)
Al1 C56 2.020(3)
Al1 C50 2.020(3)
C38 C43 1.400(4)
C38 C39 1.404(4)
C39 C40 1.397(4)
C39 H39A 0.9500
C40 C41 1.376(4)
C40 H40A 0.9500
C41 C42 1.379(4)
C41 H41A 0.9500
C42 C43 1.388(4)
C42 H42A 0.9500
C43 H43A 0.9500
C44 C49 1.397(4)
C44 C45 1.398(4)
C45 C46 1.395(4)
C45 H45A 0.9500
C46 C47 1.369(5)
C46 H46A 0.9500
C47 C48 1.375(5)
C47 H47A 0.9500
C48 C49 1.391(4)
C48 H48A 0.9500
C49 H49A 0.9500
C50 C55 1.405(4)
C50 C51 1.411(4)
C51 C52 1.390(4)
C51 H51A 0.9500
C52 C53 1.381(4)
C52 H52A 0.9500
C53 C54 1.382(4)
C53 H53A 0.9500
C54 C55 1.395(4)
C54 H54A 0.9500
C55 H55A 0.9500
C56 C57 1.400(4)
C56 C61 1.406(4)
C57 C58 1.396(4)
C57 H57A 0.9500
C58 C59 1.370(4)
C58 H58A 0.9500
C59 C60 1.385(4)
C59 H59A 0.9500
C60 C61 1.390(4)
C60 H60A 0.9500
C61 H61A 0.9500
O1TA C4TA 1.363(15)
O1TA C1TA 1.515(10)
C1TA C2TA 1.498(9)
C1TA H1TA 0.9900
C1TA H1TB 0.9900
C2TA C3TA 1.442(13)
C2TA H2TA 0.9900
C2TA H2TB 0.9900
C3TA C4TA 1.479(13)
C3TA H3TA 0.9900
C3TA H3TB 0.9900
C4TA H4TA 0.9900
C4TA H4TB 0.9900
O1AA C1AA 1.20(4)
O1AA C4AA 1.478(16)
C1AA C2AA 1.60(4)
C1AA H1AA 0.9900
C1AA H1AB 0.9900
C2AA C3AA 1.560(17)
C2AA H2AA 0.9900
C2AA H2AB 0.9900
C3AA C4AA 1.390(19)
C3AA H3AA 0.9900
C3AA H3AB 0.9900
C4AA H4AA 0.9900
C4AA H4AB 0.9900
O1TB C1TB 1.387(8)
O1TB C4TB 1.452(10)
C1TB C2TB 1.528(11)
C1TB H1TC 0.9900
C1TB H1TD 0.9900
C2TB C3TB 1.447(16)
C2TB H2TC 0.9900
C2TB H2TD 0.9900
C3TB C4TB 1.553(14)
C3TB H3TC 0.9900
C3TB H3TD 0.9900
C4TB H4TC 0.9900
C4TB H4TD 0.9900
O1BB C4BB 1.43(2)
O1BB C1BB 1.43(2)
C1BB C2BB 1.80(3)
C1BB H1BA 0.9900
C1BB H1BB 0.9900
C2BB C3BB 1.33(2)
C2BB H2BA 0.9900
C2BB H2BB 0.9900
C3BB C4BB 1.39(3)
C3BB H3BA 0.9900
C3BB H3BB 0.9900
C4BB H4BA 0.9900
C4BB H4BB 0.9900
